data_7037585
loop_
_publ_author_name
'Li, Yuxiang'
'Weng, Zhehui'
'Wang, Yanlong'
'Chen, Lanhua'
'Sheng, Daopeng'
'Diwu, Juan'
'Chai, Zhifang'
'Albrecht-Schmitt, Thomas E'
'Wang, Shuao'

_publ_section_title
;
 Surprising coordination for low-valent actinides resembling uranyl(vi) in
 thorium(iv) organic hybrid layered and framework structures based on a
 graphene-like (6,3) sheet topology.
;
_journal_issue 3
_journal_name_full 'Dalton transactions (Cambridge, England : 2003)'
_journal_page_first 918
_journal_page_last 921
_journal_paper_doi 10.1039/c5dt04183j
_journal_volume 45
_journal_year 2016
_chemical_formula_moiety Th2(C21H1206N)3(H2O)2
_chemical_formula_sum 'C63 H36 N3 O20 Th2'
_chemical_formula_weight 1619.03
_chemical_melting_point ?
_chemical_name_common '4,4',4'-nitrilotribenzoic thorium'
_space_group_crystal_system trigonal
_space_group_IT_number 167
_space_group_name_Hall '-R 3 2"c'
_space_group_name_H-M_alt 'R -3 c :H'
_symmetry_space_group_name_Hall '-R 3 2"c'
_symmetry_space_group_name_H-M 'R -3 c :H'
_atom_sites_solution_hydrogens geom
_audit_creation_method SHELXL-2014/7
_audit_update_record
;
2015-11-25 deposited with the CCDC.
2015-12-04 downloaded from the CCDC.
;
_cell_angle_alpha 90
_cell_angle_beta 90
_cell_angle_gamma 120
_cell_formula_units_Z 6
_cell_length_a 24.8612(19)
_cell_length_b 24.8612(19)
_cell_length_c 28.260(4)
_cell_measurement_reflns_used 3751
_cell_measurement_temperature 123(2)
_cell_measurement_theta_max 27.297
_cell_measurement_theta_min 2.713
_cell_volume 15127(3)
_computing_cell_refinement 'Bruker SMART'
_computing_data_collection 'Bruker SMART'
_computing_data_reduction 'Bruker SAINT'
_computing_molecular_graphics 'SHELXL-2014/7 (Sheldrick, 2014)'
_computing_publication_material 'SHELXL-2014/7 (Sheldrick, 2014)'
_computing_structure_refinement 'SHELXL-2014/7 (Sheldrick, 2014)'
_computing_structure_solution 'SHELXL-2014/7 (Sheldrick, 2014)'
_diffrn_ambient_temperature 123(2)
_diffrn_detector_area_resol_mean 0
_diffrn_measured_fraction_theta_full 0.994
_diffrn_measured_fraction_theta_max 0.988
_diffrn_measurement_device_type 'BRUKER apex II'
_diffrn_measurement_method '0.5 wide w/ exposures'
_diffrn_radiation_type MoK\a
_diffrn_radiation_wavelength 0.71073
_diffrn_reflns_av_R_equivalents 0.0430
_diffrn_reflns_av_unetI/netI 0.0270
_diffrn_reflns_laue_measured_fraction_full 0.994
_diffrn_reflns_laue_measured_fraction_max 0.988
_diffrn_reflns_limit_h_max 31
_diffrn_reflns_limit_h_min -14
_diffrn_reflns_limit_k_max 26
_diffrn_reflns_limit_k_min -32
_diffrn_reflns_limit_l_max 35
_diffrn_reflns_limit_l_min -35
_diffrn_reflns_number 24919
_diffrn_reflns_point_group_measured_fraction_full 0.994
_diffrn_reflns_point_group_measured_fraction_max 0.988
_diffrn_reflns_theta_full 25.242
_diffrn_reflns_theta_max 27.297
_diffrn_reflns_theta_min 2.713
_diffrn_source 'fine-focus sealed tube'
_exptl_absorpt_coefficient_mu 2.993
_exptl_absorpt_correction_T_max 0.863
_exptl_absorpt_correction_T_min 0.498
_exptl_absorpt_correction_type multi-scan
_exptl_absorpt_process_details 'SADABS, Bruker'
_exptl_crystal_colour claybank
_exptl_crystal_density_diffrn 1.066
_exptl_crystal_description cubic
_exptl_crystal_F_000 4650
_exptl_crystal_size_max 0.025
_exptl_crystal_size_mid 0.025
_exptl_crystal_size_min 0.025
_refine_diff_density_max 1.468
_refine_diff_density_min -0.745
_refine_diff_density_rms 0.076
_refine_ls_extinction_method none
_refine_ls_goodness_of_fit_ref 0.957
_refine_ls_hydrogen_treatment constr
_refine_ls_matrix_type full
_refine_ls_number_parameters 135
_refine_ls_number_reflns 3751
_refine_ls_number_restraints 0
_refine_ls_restrained_S_all 0.957
_refine_ls_R_factor_all 0.0430
_refine_ls_R_factor_gt 0.0242
_refine_ls_shift/su_max 0.000
_refine_ls_shift/su_mean 0.000
_refine_ls_structure_factor_coef Fsqd
_refine_ls_weighting_details 'w=1/[\s^2^(Fo^2^)+(0.0371P)^2^+35.2887P] where P=(Fo^2^+2Fc^2^)/3'
_refine_ls_weighting_scheme calc
_refine_ls_wR_factor_gt 0.0625
_refine_ls_wR_factor_ref 0.0711
_reflns_Friedel_coverage 0.000
_reflns_number_gt 2376
_reflns_number_total 3751
_reflns_threshold_expression 'I > 2\s(I)'
_cod_data_source_file c5dt04183j2.cif
_cod_data_source_block compound3
_cod_depositor_comments
;
The following automatic conversions were performed:

'_chemical_melting_point' value 'N/A' was changed to '?' - the value
is undefined or not given.

'_exptl_absorpt_correction_type' value 'Multi-scan' changed to
'multi-scan' according to
/usr/data/users/saulius/crontab/automatic-downloads/rss-feeds/RSC/lib/dictionaries/cif_core.dic
dictionary named 'cif_core.dic' version 2.4.2 from 2011-04-26.

Automatic conversion script
Id: cif_fix_values 4268 2015-11-12 08:31:59Z antanas 

 Adding full bibliography for 7037584--7037586.cif.
;
_cod_database_code 7037585
_shelx_shelxl_version_number 2014/7
_shelx_space_group_comment
;
The symmetry employed for this shelxl refinement is uniquely defined
by the following loop, which should always be used as a source of
symmetry information in preference to the above space-group names.
They are only intended as comments.
;

loop_
_space_group_symop_operation_xyz
'x, y, z'
'-y, x-y, z'
'-x+y, -x, z'
'y, x, -z+1/2'
'x-y, -y, -z+1/2'
'-x, -x+y, -z+1/2'
'x+2/3, y+1/3, z+1/3'
'-y+2/3, x-y+1/3, z+1/3'
'-x+y+2/3, -x+1/3, z+1/3'
'y+2/3, x+1/3, -z+5/6'
'x-y+2/3, -y+1/3, -z+5/6'
'-x+2/3, -x+y+1/3, -z+5/6'
'x+1/3, y+2/3, z+2/3'
'-y+1/3, x-y+2/3, z+2/3'
'-x+y+1/3, -x+2/3, z+2/3'
'y+1/3, x+2/3, -z+7/6'
'x-y+1/3, -y+2/3, -z+7/6'
'-x+1/3, -x+y+2/3, -z+7/6'
'-x, -y, -z'
'y, -x+y, -z'
'x-y, x, -z'
'-y, -x, z-1/2'
'-x+y, y, z-1/2'
'x, x-y, z-1/2'
'-x+2/3, -y+1/3, -z+1/3'
'y+2/3, -x+y+1/3, -z+1/3'
'x-y+2/3, x+1/3, -z+1/3'
'-y+2/3, -x+1/3, z-1/6'
'-x+y+2/3, y+1/3, z-1/6'
'x+2/3, x-y+1/3, z-1/6'
'-x+1/3, -y+2/3, -z+2/3'
'y+1/3, -x+y+2/3, -z+2/3'
'x-y+1/3, x+2/3, -z+2/3'
'-y+1/3, -x+2/3, z+1/6'
'-x+y+1/3, y+2/3, z+1/6'
'x+1/3, x-y+2/3, z+1/6'

loop_
_atom_site_label
_atom_site_type_symbol
_atom_site_fract_x
_atom_site_fract_y
_atom_site_fract_z
_atom_site_U_iso_or_equiv
_atom_site_adp_type
_atom_site_occupancy
_atom_site_site_symmetry_order
_atom_site_calc_flag
_atom_site_refinement_flags_posn
_atom_site_refinement_flags_adp
_atom_site_refinement_flags_occupancy
Th1 Th 0.6667 0.3333 -0.01223(2) 0.02591(7) Uani 1 3 d S T P
O1 O 0.61050(12) 0.38978(11) -0.05093(9) 0.0484(6) Uani 1 1 d . . .
C3 C 0.65485(16) 0.50075(16) -0.05072(13) 0.0402(8) Uani 1 1 d . . .
C1 C 0.65348(16) 0.61110(17) -0.07154(15) 0.0511(11) Uani 1 1 d . . .
C9 C 0.65703(17) 0.44269(16) -0.04123(12) 0.0403(8) Uani 1 1 d . . .
N1 N 0.65388(16) 0.6667 -0.0833 0.0605(14) Uani 1 2 d S T P
C2 C 0.70427(16) 0.61315(16) -0.04778(15) 0.0526(10) Uani 1 1 d . . .
H2A H 0.7383 0.6520 -0.0383 0.063 Uiso 1 1 calc R U .
C6 C 0.70469(17) 0.55828(16) -0.03808(14) 0.0485(9) Uani 1 1 d . . .
H6A H 0.7396 0.5603 -0.0226 0.058 Uiso 1 1 calc R U .
C5 C 0.60260(18) 0.55327(18) -0.08258(17) 0.0640(13) Uani 1 1 d . . .
H5A H 0.5673 0.5511 -0.0975 0.077 Uiso 1 1 calc R U .
C7 C 0.59620(19) 0.6667 -0.0833 0.0508(15) Uani 1 2 d S T P
C4 C 0.60293(18) 0.49873(17) -0.07205(15) 0.0578(11) Uani 1 1 d . . .
H4A H 0.5676 0.4597 -0.0794 0.069 Uiso 1 1 calc R U .
C8 C 0.55899(17) 0.64881(19) -0.04314(15) 0.0593(12) Uani 1 1 d . . .
H8A H 0.5721 0.6368 -0.0155 0.071 Uiso 1 1 calc R U .
O2 O 0.70557(12) 0.44675(11) -0.02334(10) 0.0498(7) Uani 1 1 d . . .
C11 C 0.48318(18) 0.6667 -0.0833 0.0371(11) Uani 1 2 d S T P
C10 C 0.50258(17) 0.64836(18) -0.04292(14) 0.0523(10) Uani 1 1 d . . .
H10A H 0.4773 0.6356 -0.0153 0.063 Uiso 1 1 calc R U .
C12 C 0.42288(16) 0.6667 -0.0833 0.0298(10) Uani 1 2 d S T P
O3 O 0.38812(10) 0.64411(10) -0.04766(8) 0.0355(5) Uani 1 1 d . . .
O5 O 0.6667 0.3333 -0.10313(19) 0.0737(16) Uani 1 3 d S T P

loop_
_atom_site_aniso_label
_atom_site_aniso_U_11
_atom_site_aniso_U_22
_atom_site_aniso_U_33
_atom_site_aniso_U_23
_atom_site_aniso_U_13
_atom_site_aniso_U_12
Th1 0.02174(8) 0.02174(8) 0.03426(12) 0.000 0.000 0.01087(4)
O1 0.0520(16) 0.0324(14) 0.0574(15) 0.0033(12) -0.0100(13) 0.0184(11)
C3 0.0371(18) 0.0333(19) 0.053(2) 0.0137(16) 0.0051(16) 0.0199(16)
C1 0.0312(18) 0.034(2) 0.092(3) 0.0250(19) 0.015(2) 0.0195(16)
C9 0.044(2) 0.036(2) 0.046(2) 0.0099(16) 0.0089(17) 0.0234(17)
N1 0.0234(14) 0.038(3) 0.125(4) 0.035(3) 0.0174(13) 0.0190(13)
C2 0.0309(19) 0.0306(19) 0.093(3) 0.0110(19) -0.001(2) 0.0131(16)
C6 0.036(2) 0.040(2) 0.073(3) 0.0122(19) -0.0027(19) 0.0224(17)
C5 0.035(2) 0.046(2) 0.115(4) 0.021(2) -0.007(2) 0.0224(19)
C7 0.0267(18) 0.037(3) 0.092(4) 0.023(3) 0.0115(14) 0.0187(14)
C4 0.044(2) 0.035(2) 0.089(3) 0.011(2) -0.008(2) 0.0158(18)
C8 0.038(2) 0.075(3) 0.073(3) 0.032(2) 0.008(2) 0.035(2)
O2 0.0386(14) 0.0357(14) 0.0793(19) 0.0111(13) 0.0005(13) 0.0217(12)
C11 0.0256(16) 0.033(2) 0.055(3) 0.008(2) 0.0040(11) 0.0166(12)
C10 0.037(2) 0.068(3) 0.058(2) 0.025(2) 0.0111(18) 0.031(2)
C12 0.0230(16) 0.024(2) 0.043(3) -0.006(2) -0.0032(10) 0.0120(11)
O3 0.0310(11) 0.0383(12) 0.0430(13) 0.0037(10) 0.0047(10) 0.0219(10)
O5 0.085(3) 0.085(3) 0.050(3) 0.000 0.000 0.0427(13)

loop_
_atom_type_symbol
_atom_type_description
_atom_type_scat_dispersion_real
_atom_type_scat_dispersion_imag
_atom_type_scat_source
C C 0.0033 0.0016 'International Tables Vol C Tables 4.2.6.8 and 6.1.1.4'
H H 0.0000 0.0000 'International Tables Vol C Tables 4.2.6.8 and 6.1.1.4'
N N 0.0061 0.0033 'International Tables Vol C Tables 4.2.6.8 and 6.1.1.4'
O O 0.0106 0.0060 'International Tables Vol C Tables 4.2.6.8 and 6.1.1.4'
Th Th -7.2400 8.8979 'International Tables Vol C Tables 4.2.6.8 and 6.1.1.4'

loop_
_geom_angle_atom_site_label_1
_geom_angle_atom_site_label_2
_geom_angle_atom_site_label_3
_geom_angle
_geom_angle_site_symmetry_1
_geom_angle_site_symmetry_3
O3 Th1 O3 76.05(8) 20 21_655
O3 Th1 O3 76.05(8) 20 19_665
O3 Th1 O3 76.05(8) 21_655 19_665
O3 Th1 O2 72.62(8) 20 3_665
O3 Th1 O2 76.74(8) 21_655 3_665
O3 Th1 O2 142.45(9) 19_665 3_665
O3 Th1 O2 76.74(8) 20 2_655
O3 Th1 O2 142.45(9) 21_655 2_655
O3 Th1 O2 72.62(8) 19_665 2_655
O2 Th1 O2 118.45(3) 3_665 2_655
O3 Th1 O2 142.45(9) 20 .
O3 Th1 O2 72.62(8) 21_655 .
O3 Th1 O2 76.74(8) 19_665 .
O2 Th1 O2 118.45(3) 3_665 .
O2 Th1 O2 118.45(3) 2_655 .
O3 Th1 O5 134.66(5) 20 .
O3 Th1 O5 134.66(5) 21_655 .
O3 Th1 O5 134.66(5) 19_665 .
O2 Th1 O5 82.79(7) 3_665 .
O2 Th1 O5 82.79(7) 2_655 .
O2 Th1 O5 82.79(7) . .
O3 Th1 O1 70.05(8) 20 2_655
O3 Th1 O1 137.41(8) 21_655 2_655
O3 Th1 O1 118.16(7) 19_665 2_655
O2 Th1 O1 69.17(8) 3_665 2_655
O2 Th1 O1 50.41(8) 2_655 2_655
O2 Th1 O1 146.93(9) . 2_655
O5 Th1 O1 65.72(6) . 2_655
O3 Th1 O1 118.16(7) 20 3_665
O3 Th1 O1 70.05(8) 21_655 3_665
O3 Th1 O1 137.41(8) 19_665 3_665
O2 Th1 O1 50.42(8) 3_665 3_665
O2 Th1 O1 146.93(9) 2_655 3_665
O2 Th1 O1 69.16(8) . 3_665
O5 Th1 O1 65.72(6) . 3_665
O1 Th1 O1 104.27(7) 2_655 3_665
O3 Th1 O1 137.41(8) 20 .
O3 Th1 O1 118.16(7) 21_655 .
O3 Th1 O1 70.05(8) 19_665 .
O2 Th1 O1 146.93(9) 3_665 .
O2 Th1 O1 69.17(8) 2_655 .
O2 Th1 O1 50.42(8) . .
O5 Th1 O1 65.72(6) . .
O1 Th1 O1 104.26(7) 2_655 .
O1 Th1 O1 104.26(7) 3_665 .
O3 Th1 C9 70.49(8) 20 2_655
O3 Th1 C9 146.53(9) 21_655 2_655
O3 Th1 C9 94.79(9) 19_665 2_655
O2 Th1 C9 93.81(9) 3_665 2_655
O2 Th1 C9 25.00(9) 2_655 2_655
O2 Th1 C9 137.36(9) . 2_655
O5 Th1 C9 73.93(7) . 2_655
O1 Th1 C9 25.46(8) 2_655 2_655
O1 Th1 C9 127.60(9) 3_665 2_655
O1 Th1 C9 87.21(8) . 2_655
O3 Th1 C9 146.53(9) 20 .
O3 Th1 C9 94.79(9) 21_655 .
O3 Th1 C9 70.49(8) 19_665 .
O2 Th1 C9 137.36(9) 3_665 .
O2 Th1 C9 93.81(9) 2_655 .
O2 Th1 C9 25.00(9) . .
O5 Th1 C9 73.93(7) . .
O1 Th1 C9 127.60(9) 2_655 .
O1 Th1 C9 87.21(8) 3_665 .
O1 Th1 C9 25.47(8) . .
C9 Th1 C9 112.65(6) 2_655 .
C9 O1 Th1 90.6(2) . .
C6 C3 C4 118.5(3) . .
C6 C3 C9 120.2(3) . .
C4 C3 C9 121.3(3) . .
C2 C1 C5 118.6(3) . .
C2 C1 N1 120.5(3) . .
C5 C1 N1 120.9(3) . .
O2 C9 O1 120.4(3) . .
O2 C9 C3 119.2(3) . .
O1 C9 C3 120.4(3) . .
O2 C9 Th1 56.69(17) . .
O1 C9 Th1 63.90(18) . .
C3 C9 Th1 173.8(3) . .
C7 N1 C1 118.7(2) . 11_564
C7 N1 C1 118.7(2) . .
C1 N1 C1 122.5(4) 11_564 .
C6 C2 C1 120.2(3) . .
C2 C6 C3 121.1(3) . .
C1 C5 C4 120.8(4) . .
C8 C7 C8 119.2(5) . 11_564
C8 C7 N1 120.4(2) . .
C8 C7 N1 120.4(2) 11_564 .
C5 C4 C3 120.7(4) . .
C10 C8 C7 120.8(4) . .
C9 O2 Th1 98.3(2) . .
C10 C11 C10 119.1(4) 11_564 .
C10 C11 C12 120.4(2) 11_564 .
C10 C11 C12 120.4(2) . .
C8 C10 C11 120.1(4) . .
O3 C12 O3 124.9(4) 11_564 .
O3 C12 C11 117.56(19) 11_564 .
O3 C12 C11 117.6(2) . .
C12 O3 Th1 143.07(18) . 19_665

loop_
_geom_bond_atom_site_label_1
_geom_bond_atom_site_label_2
_geom_bond_distance
_geom_bond_site_symmetry_2
Th1 O3 2.408(2) 20
Th1 O3 2.408(2) 21_655
Th1 O3 2.408(2) 19_665
Th1 O2 2.501(2) 3_665
Th1 O2 2.501(2) 2_655
Th1 O2 2.501(2) .
Th1 O5 2.569(5) .
Th1 O1 2.660(2) 2_655
Th1 O1 2.660(2) 3_665
Th1 O1 2.660(2) .
Th1 C9 2.962(3) 2_655
Th1 C9 2.962(3) .
O1 C9 1.274(4) .
C3 C6 1.392(5) .
C3 C4 1.403(5) .
C3 C9 1.495(4) .
C1 C2 1.408(5) .
C1 C5 1.395(5) .
C1 N1 1.416(4) .
C9 O2 1.265(4) .
N1 C7 1.434(6) .
N1 C1 1.416(4) 11_564
C2 C6 1.397(5) .
C5 C4 1.392(5) .
C7 C8 1.390(4) .
C7 C8 1.390(4) 11_564
C8 C10 1.397(5) .
C11 C10 1.401(4) 11_564
C11 C10 1.401(4) .
C11 C12 1.499(6) .
C12 O3 1.262(3) 11_564
C12 O3 1.262(3) .
O3 Th1 2.408(2) 19_665
